data_2235578
loop_
_publ_author_name
'El-Emam, Ali A.'
'Al-Deeb, Omar A.'
'Al-Turkistani, Abdulghafoor A.'
'Ng, Seik Weng'
'Tiekink, Edward R. T.'

_publ_section_title
;
 2-[(4-Chlorobenzyl)sulfanyl]-4-(2-methylpropyl)-6-(phenylsulfanyl)pyrimidine-5-carbonitrile
;
_journal_issue 7
_journal_name_full 'Acta Crystallographica Section E'
_journal_page_first o2055
_journal_page_last o2056
_journal_paper_doi 10.1107/S1600536812025810
_journal_volume 68
_journal_year 2012
_chemical_formula_iupac 'C22 H20 Cl N3 S2'
_chemical_formula_moiety 'C22 H20 Cl N3 S2'
_chemical_formula_sum 'C22 H20 Cl N3 S2'
_chemical_formula_weight 425.98
_chemical_name_systematic
;
2-[(4-Chlorobenzyl)sulfanyl]-4-(2-methylpropyl)-6-(phenylsulfanyl)pyrimidine-
5-carbonitrile
;
_space_group_IT_number 14
_symmetry_cell_setting monoclinic
_symmetry_space_group_name_Hall '-P 2ybc'
_symmetry_space_group_name_H-M 'P 1 21/c 1'
_atom_sites_solution_hydrogens geom
_atom_sites_solution_primary direct
_atom_sites_solution_secondary difmap
_audit_creation_method SHELXL-97
_cell_angle_alpha 90.00
_cell_angle_beta 97.5590(10)
_cell_angle_gamma 90.00
_cell_formula_units_Z 4
_cell_length_a 13.7771(2)
_cell_length_b 8.49610(10)
_cell_length_c 18.5878(2)
_cell_measurement_reflns_used 8707
_cell_measurement_temperature 294(2)
_cell_measurement_theta_max 76.4387
_cell_measurement_theta_min 3.7634
_cell_volume 2156.82(5)
_computing_cell_refinement 'CrysAlis PRO (Agilent, 2012)'
_computing_data_collection 'CrysAlis PRO (Agilent, 2012)'
_computing_data_reduction 'CrysAlis PRO (Agilent, 2012)'
_computing_molecular_graphics
;
ORTEP-3 for Windows (Farrugia, 1997) and DIAMOND (Brandenburg,
2006)
;
_computing_publication_material 'publCIF (Westrip, 2010)'
_computing_structure_refinement 'SHELXL97 (Sheldrick, 2008)'
_computing_structure_solution 'SHELXS97 (Sheldrick, 2008)'
_diffrn_ambient_temperature 294(2)
_diffrn_detector_area_resol_mean 10.4041
_diffrn_measured_fraction_theta_full 0.990
_diffrn_measured_fraction_theta_max 0.990
_diffrn_measurement_device_type 'Agilent SuperNova Dual diffractometer with Atlas detector'
_diffrn_measurement_method '\w scan'
_diffrn_radiation_monochromator Mirror
_diffrn_radiation_source 'SuperNova (Cu) X-ray Source'
_diffrn_radiation_type CuK\a
_diffrn_radiation_wavelength 1.54184
_diffrn_reflns_av_R_equivalents 0.0183
_diffrn_reflns_av_sigmaI/netI 0.0148
_diffrn_reflns_limit_h_max 17
_diffrn_reflns_limit_h_min -16
_diffrn_reflns_limit_k_max 10
_diffrn_reflns_limit_k_min -10
_diffrn_reflns_limit_l_max 22
_diffrn_reflns_limit_l_min -23
_diffrn_reflns_number 15819
_diffrn_reflns_theta_full 76.64
_diffrn_reflns_theta_max 76.64
_diffrn_reflns_theta_min 4.80
_diffrn_standards_decay_% 0
_diffrn_standards_interval_count 0
_diffrn_standards_interval_time 0
_diffrn_standards_number 0
_exptl_absorpt_coefficient_mu 3.466
_exptl_absorpt_correction_T_max 1.0000
_exptl_absorpt_correction_T_min 0.61059
_exptl_absorpt_correction_type multi-scan
_exptl_absorpt_process_details '(CrysAlis PRO; Agilent, 2012)'
_exptl_crystal_colour colourless
_exptl_crystal_density_diffrn 1.312
_exptl_crystal_density_method 'not measured'
_exptl_crystal_description prism
_exptl_crystal_F_000 888
_exptl_crystal_size_max 0.35
_exptl_crystal_size_mid 0.30
_exptl_crystal_size_min 0.25
_refine_diff_density_max 0.408
_refine_diff_density_min -0.461
_refine_ls_extinction_coef 0.0033(3)
_refine_ls_extinction_expression Fc^*^=kFc[1+0.001xFc^2^\l^3^/sin(2\q)]^-1/4^
_refine_ls_extinction_method SHELXL
_refine_ls_goodness_of_fit_ref 1.039
_refine_ls_hydrogen_treatment constr
_refine_ls_matrix_type full
_refine_ls_number_parameters 254
_refine_ls_number_reflns 4512
_refine_ls_number_restraints 0
_refine_ls_restrained_S_all 1.039
_refine_ls_R_factor_all 0.0439
_refine_ls_R_factor_gt 0.0411
_refine_ls_shift/su_max 0.000
_refine_ls_shift/su_mean 0.000
_refine_ls_structure_factor_coef Fsqd
_refine_ls_weighting_details 'calc w=1/[\s^2^(Fo^2^)+(0.0576P)^2^+0.7026P] where P=(Fo^2^+2Fc^2^)/3'
_refine_ls_weighting_scheme calc
_refine_ls_wR_factor_gt 0.1135
_refine_ls_wR_factor_ref 0.1166
_reflns_number_gt 4113
_reflns_number_total 4512
_reflns_threshold_expression I>2\s(I)
_cod_data_source_file pv2554.cif
_cod_data_source_block I
_cod_original_sg_symbol_H-M 'P 21/c'
_cod_database_code 2235578
_cod_database_fobs_code 2235578

loop_
_symmetry_equiv_pos_as_xyz
'x, y, z'
'-x, y+1/2, -z+1/2'
'-x, -y, -z'
'x, -y-1/2, z-1/2'

loop_
_atom_site_type_symbol
_atom_site_label
_atom_site_fract_x
_atom_site_fract_y
_atom_site_fract_z
_atom_site_U_iso_or_equiv
_atom_site_adp_type
_atom_site_calc_flag
_atom_site_refinement_flags
_atom_site_occupancy
_atom_site_symmetry_multiplicity
S S1 0.54678(4) 0.70944(6) 0.73269(3) 0.06701(18) Uani d . 1 1
S S2 0.49600(3) 0.22299(6) 0.55116(3) 0.06114(16) Uani d . 1 1
Cl Cl1 0.03279(4) 0.03665(9) 0.36870(4) 0.0973(2) Uani d . 1 1
N N1 0.53172(10) 0.46391(16) 0.64164(8) 0.0477(3) Uani d . 1 1
N N2 0.66645(10) 0.30012(16) 0.61951(8) 0.0505(3) Uani d . 1 1
N N3 0.80681(16) 0.6954(3) 0.78507(12) 0.0912(7) Uani d . 1 1
C C1 0.57237(12) 0.34328(19) 0.61056(9) 0.0466(3) Uani d . 1 1
C C2 0.59250(12) 0.55031(19) 0.68709(9) 0.0474(4) Uani d . 1 1
C C3 0.69249(12) 0.5177(2) 0.70000(9) 0.0483(4) Uani d . 1 1
C C4 0.72740(11) 0.3888(2) 0.66431(9) 0.0466(4) Uani d . 1 1
C C5 0.83447(12) 0.3509(2) 0.67331(10) 0.0541(4) Uani d . 1 1
H H5A 0.8431 0.2392 0.6652 0.065 Uiso calc R 1 1
H H5B 0.8631 0.3749 0.7226 0.065 Uiso calc R 1 1
C C6 0.88789(13) 0.4457(2) 0.61966(11) 0.0578(4) Uani d . 1 1
H H6 0.8652 0.5549 0.6198 0.069 Uiso calc R 1 1
C C7 0.86479(17) 0.3820(3) 0.54342(12) 0.0774(6) Uani d . 1 1
H H7A 0.8969 0.4452 0.5109 0.116 Uiso calc R 1 1
H H7B 0.7953 0.3850 0.5289 0.116 Uiso calc R 1 1
H H7C 0.8874 0.2753 0.5421 0.116 Uiso calc R 1 1
C C8 0.99730(16) 0.4440(4) 0.64422(16) 0.0962(9) Uani d . 1 1
H H8A 1.0300 0.5050 0.6112 0.144 Uiso calc R 1 1
H H8B 1.0208 0.3375 0.6450 0.144 Uiso calc R 1 1
H H8C 1.0104 0.4882 0.6920 0.144 Uiso calc R 1 1
C C9 0.75677(14) 0.6152(3) 0.74776(11) 0.0616(5) Uani d . 1 1
C C10 0.42250(13) 0.7160(2) 0.69300(10) 0.0532(4) Uani d . 1 1
C C11 0.39312(19) 0.8248(3) 0.63982(13) 0.0737(6) Uani d . 1 1
H H11 0.4385 0.8918 0.6229 0.088 Uiso calc R 1 1
C C12 0.2950(2) 0.8330(3) 0.61170(15) 0.0912(8) Uani d . 1 1
H H12 0.2744 0.9069 0.5760 0.109 Uiso calc R 1 1
C C13 0.22799(19) 0.7338(3) 0.63589(14) 0.0811(7) Uani d . 1 1
H H13 0.1623 0.7404 0.6166 0.097 Uiso calc R 1 1
C C14 0.25756(15) 0.6249(3) 0.68832(13) 0.0698(5) Uani d . 1 1
H H14 0.2122 0.5564 0.7042 0.084 Uiso calc R 1 1
C C15 0.35460(14) 0.6169(2) 0.71770(11) 0.0592(4) Uani d . 1 1
H H15 0.3744 0.5445 0.7542 0.071 Uiso calc R 1 1
C C16 0.37985(15) 0.3241(3) 0.55162(13) 0.0707(6) Uani d . 1 1
H H16A 0.3653 0.3319 0.6011 0.085 Uiso calc R 1 1
H H16B 0.3852 0.4301 0.5331 0.085 Uiso calc R 1 1
C C17 0.29733(13) 0.2398(2) 0.50618(10) 0.0530(4) Uani d . 1 1
C C18 0.20723(15) 0.2336(3) 0.53091(11) 0.0636(5) Uani d . 1 1
H H18 0.2008 0.2733 0.5767 0.076 Uiso calc R 1 1
C C19 0.12653(15) 0.1699(3) 0.48935(12) 0.0672(5) Uani d . 1 1
H H19 0.0663 0.1673 0.5068 0.081 Uiso calc R 1 1
C C20 0.13592(14) 0.1106(2) 0.42242(11) 0.0604(5) Uani d . 1 1
C C21 0.22472(16) 0.1110(3) 0.39687(11) 0.0685(5) Uani d . 1 1
H H21 0.2309 0.0679 0.3517 0.082 Uiso calc R 1 1
C C22 0.30503(15) 0.1760(3) 0.43874(11) 0.0636(5) Uani d . 1 1
H H22 0.3653 0.1769 0.4213 0.076 Uiso calc R 1 1

loop_
_atom_site_aniso_label
_atom_site_aniso_U_11
_atom_site_aniso_U_22
_atom_site_aniso_U_33
_atom_site_aniso_U_12
_atom_site_aniso_U_13
_atom_site_aniso_U_23
S1 0.0521(3) 0.0639(3) 0.0867(4) -0.0022(2) 0.0151(2) -0.0328(2)
S2 0.0492(3) 0.0598(3) 0.0739(3) 0.00163(18) 0.0062(2) -0.0236(2)
Cl1 0.0661(3) 0.0886(4) 0.1270(6) 0.0010(3) -0.0249(3) -0.0215(4)
N1 0.0413(7) 0.0467(7) 0.0565(8) -0.0006(5) 0.0117(6) -0.0069(6)
N2 0.0446(7) 0.0483(7) 0.0603(8) 0.0020(6) 0.0134(6) -0.0042(6)
N3 0.0757(13) 0.1114(17) 0.0859(13) -0.0333(12) 0.0085(10) -0.0302(12)
C1 0.0442(8) 0.0445(8) 0.0527(8) -0.0004(6) 0.0123(6) -0.0034(7)
C2 0.0440(8) 0.0463(8) 0.0545(9) -0.0042(6) 0.0163(7) -0.0049(7)
C3 0.0430(8) 0.0529(9) 0.0506(8) -0.0079(7) 0.0123(6) -0.0027(7)
C4 0.0413(8) 0.0495(8) 0.0510(8) -0.0007(6) 0.0133(6) 0.0049(7)
C5 0.0421(8) 0.0611(10) 0.0600(10) 0.0032(7) 0.0099(7) 0.0072(8)
C6 0.0439(9) 0.0626(10) 0.0695(11) 0.0016(8) 0.0172(8) 0.0068(9)
C7 0.0677(13) 0.1020(18) 0.0650(12) 0.0075(12) 0.0184(10) 0.0083(12)
C8 0.0482(11) 0.144(3) 0.0971(18) -0.0158(14) 0.0143(11) 0.0087(18)
C9 0.0500(9) 0.0742(12) 0.0629(11) -0.0112(9) 0.0153(8) -0.0114(10)
C10 0.0537(9) 0.0465(9) 0.0624(10) 0.0039(7) 0.0183(8) -0.0125(7)
C11 0.0877(15) 0.0614(12) 0.0753(13) -0.0019(11) 0.0226(12) 0.0039(10)
C12 0.110(2) 0.0811(16) 0.0783(15) 0.0204(15) -0.0029(14) 0.0126(13)
C13 0.0647(13) 0.0928(17) 0.0828(15) 0.0155(12) -0.0022(11) -0.0145(13)
C14 0.0537(11) 0.0739(13) 0.0844(14) -0.0014(9) 0.0186(10) -0.0115(11)
C15 0.0572(10) 0.0526(10) 0.0701(11) 0.0050(8) 0.0168(9) 0.0003(8)
C16 0.0530(10) 0.0725(13) 0.0839(14) 0.0089(9) -0.0012(9) -0.0261(11)
C17 0.0493(9) 0.0534(9) 0.0558(9) 0.0030(7) 0.0048(7) -0.0034(8)
C18 0.0588(11) 0.0810(13) 0.0525(10) 0.0087(10) 0.0126(8) -0.0025(9)
C19 0.0480(10) 0.0773(13) 0.0777(13) 0.0024(9) 0.0139(9) 0.0035(11)
C20 0.0525(10) 0.0521(10) 0.0736(12) 0.0029(8) -0.0033(8) 0.0005(9)
C21 0.0693(12) 0.0758(13) 0.0603(11) -0.0030(10) 0.0081(9) -0.0163(10)
C22 0.0552(10) 0.0750(12) 0.0633(11) -0.0053(9) 0.0177(8) -0.0113(10)

loop_
_atom_type_symbol
_atom_type_description
_atom_type_scat_dispersion_real
_atom_type_scat_dispersion_imag
_atom_type_scat_source
C C 0.0181 0.0091 'International Tables Vol C Tables 4.2.6.8 and 6.1.1.4'
H H 0.0000 0.0000 'International Tables Vol C Tables 4.2.6.8 and 6.1.1.4'
N N 0.0311 0.0180 'International Tables Vol C Tables 4.2.6.8 and 6.1.1.4'
S S 0.3331 0.5567 'International Tables Vol C Tables 4.2.6.8 and 6.1.1.4'
Cl Cl 0.3639 0.7018 'International Tables Vol C Tables 4.2.6.8 and 6.1.1.4'

loop_
_geom_angle_atom_site_label_1
_geom_angle_atom_site_label_2
_geom_angle_atom_site_label_3
_geom_angle
C2 S1 C10 102.20(8)
C1 S2 C16 100.23(9)
C2 N1 C1 115.71(14)
C4 N2 C1 116.30(14)
N1 C1 N2 127.73(15)
N1 C1 S2 118.00(12)
N2 C1 S2 114.27(12)
N1 C2 C3 121.65(15)
N1 C2 S1 119.73(12)
C3 C2 S1 118.62(13)
C2 C3 C4 117.89(15)
C2 C3 C9 120.51(16)
C4 C3 C9 121.59(16)
N2 C4 C3 120.71(15)
N2 C4 C5 118.54(15)
C3 C4 C5 120.72(16)
C4 C5 C6 111.24(15)
C4 C5 H5A 109.4
C6 C5 H5A 109.4
C4 C5 H5B 109.4
C6 C5 H5B 109.4
H5A C5 H5B 108.0
C7 C6 C8 110.93(18)
C7 C6 C5 111.11(17)
C8 C6 C5 109.91(18)
C7 C6 H6 108.3
C8 C6 H6 108.3
C5 C6 H6 108.3
C6 C7 H7A 109.5
C6 C7 H7B 109.5
H7A C7 H7B 109.5
C6 C7 H7C 109.5
H7A C7 H7C 109.5
H7B C7 H7C 109.5
C6 C8 H8A 109.5
C6 C8 H8B 109.5
H8A C8 H8B 109.5
C6 C8 H8C 109.5
H8A C8 H8C 109.5
H8B C8 H8C 109.5
N3 C9 C3 178.5(3)
C11 C10 C15 120.0(2)
C11 C10 S1 119.80(16)
C15 C10 S1 120.09(15)
C10 C11 C12 119.1(2)
C10 C11 H11 120.5
C12 C11 H11 120.5
C13 C12 C11 120.8(2)
C13 C12 H12 119.6
C11 C12 H12 119.6
C14 C13 C12 120.0(2)
C14 C13 H13 120.0
C12 C13 H13 120.0
C13 C14 C15 120.0(2)
C13 C14 H14 120.0
C15 C14 H14 120.0
C14 C15 C10 120.1(2)
C14 C15 H15 119.9
C10 C15 H15 119.9
C17 C16 S2 111.90(14)
C17 C16 H16A 109.2
S2 C16 H16A 109.2
C17 C16 H16B 109.2
S2 C16 H16B 109.2
H16A C16 H16B 107.9
C18 C17 C22 117.82(18)
C18 C17 C16 118.50(17)
C22 C17 C16 123.56(18)
C19 C18 C17 121.52(18)
C19 C18 H18 119.2
C17 C18 H18 119.2
C20 C19 C18 119.33(19)
C20 C19 H19 120.3
C18 C19 H19 120.3
C19 C20 C21 120.78(19)
C19 C20 Cl1 119.19(16)
C21 C20 Cl1 120.02(16)
C20 C21 C22 119.44(19)
C20 C21 H21 120.3
C22 C21 H21 120.3
C21 C22 C17 121.07(18)
C21 C22 H22 119.5
C17 C22 H22 119.5

loop_
_geom_bond_atom_site_label_1
_geom_bond_atom_site_label_2
_geom_bond_distance
S1 C2 1.7559(16)
S1 C10 1.774(2)
S2 C1 1.7508(17)
S2 C16 1.817(2)
Cl1 C20 1.743(2)
N1 C2 1.330(2)
N1 C1 1.335(2)
N2 C4 1.335(2)
N2 C1 1.336(2)
N3 C9 1.138(3)
C2 C3 1.395(2)
C3 C4 1.398(2)
C3 C9 1.432(2)
C4 C5 1.498(2)
C5 C6 1.542(2)
C5 H5A 0.9700
C5 H5B 0.9700
C6 C7 1.511(3)
C6 C8 1.516(3)
C6 H6 0.9800
C7 H7A 0.9600
C7 H7B 0.9600
C7 H7C 0.9600
C8 H8A 0.9600
C8 H8B 0.9600
C8 H8C 0.9600
C10 C11 1.375(3)
C10 C15 1.382(3)
C11 C12 1.386(4)
C11 H11 0.9300
C12 C13 1.369(4)
C12 H12 0.9300
C13 C14 1.366(4)
C13 H13 0.9300
C14 C15 1.378(3)
C14 H14 0.9300
C15 H15 0.9300
C16 C17 1.505(3)
C16 H16A 0.9700
C16 H16B 0.9700
C17 C18 1.380(3)
C17 C22 1.382(3)
C18 C19 1.378(3)
C18 H18 0.9300
C19 C20 1.364(3)
C19 H19 0.9300
C20 C21 1.369(3)
C21 C22 1.381(3)
C21 H21 0.9300
C22 H22 0.9300

loop_
_geom_hbond_atom_site_label_D
_geom_hbond_atom_site_label_H
_geom_hbond_atom_site_label_A
_geom_hbond_site_symmetry_A
_geom_hbond_distance_DH
_geom_hbond_distance_HA
_geom_hbond_distance_DA
_geom_hbond_angle_DHA
C6 H6 Cg1 3_666 0.98 2.92 3.789(2) 148

loop_
_geom_torsion_atom_site_label_1
_geom_torsion_atom_site_label_2
_geom_torsion_atom_site_label_3
_geom_torsion_atom_site_label_4
_geom_torsion
C2 N1 C1 N2 -0.4(3)
C2 N1 C1 S2 179.05(12)
C4 N2 C1 N1 -0.7(3)
C4 N2 C1 S2 179.89(12)
C16 S2 C1 N1 2.66(17)
C16 S2 C1 N2 -177.85(15)
C1 N1 C2 C3 1.2(2)
C1 N1 C2 S1 -178.59(12)
C10 S1 C2 N1 -5.74(16)
C10 S1 C2 C3 174.49(14)
N1 C2 C3 C4 -0.9(2)
S1 C2 C3 C4 178.83(12)
N1 C2 C3 C9 178.32(17)
S1 C2 C3 C9 -1.9(2)
C1 N2 C4 C3 0.9(2)
C1 N2 C4 C5 -176.83(15)
C2 C3 C4 N2 -0.2(2)
C9 C3 C4 N2 -179.41(16)
C2 C3 C4 C5 177.52(15)
C9 C3 C4 C5 -1.7(3)
N2 C4 C5 C6 92.3(2)
C3 C4 C5 C6 -85.4(2)
C4 C5 C6 C7 -73.9(2)
C4 C5 C6 C8 162.9(2)
C2 S1 C10 C11 -100.58(16)
C2 S1 C10 C15 82.29(16)
C15 C10 C11 C12 0.0(3)
S1 C10 C11 C12 -177.11(19)
C10 C11 C12 C13 -0.5(4)
C11 C12 C13 C14 0.0(4)
C12 C13 C14 C15 1.1(4)
C13 C14 C15 C10 -1.6(3)
C11 C10 C15 C14 1.0(3)
S1 C10 C15 C14 178.16(15)
C1 S2 C16 C17 -177.46(16)
S2 C16 C17 C18 141.33(18)
S2 C16 C17 C22 -42.7(3)
C22 C17 C18 C19 -1.7(3)
C16 C17 C18 C19 174.6(2)
C17 C18 C19 C20 0.4(3)
C18 C19 C20 C21 1.3(3)
C18 C19 C20 Cl1 -177.69(17)
C19 C20 C21 C22 -1.7(3)
Cl1 C20 C21 C22 177.29(18)
C20 C21 C22 C17 0.4(3)
C18 C17 C22 C21 1.2(3)
C16 C17 C22 C21 -174.8(2)

loop_
_cod_related_entry_id
_cod_related_entry_database
_cod_related_entry_code
1 ChemSpider 30657902
